data_9003679
loop_
_publ_author_name
'Nelson, W. R.'
'Griffen, D. T.'

_publ_section_title
;
 Crystal chemistry of Zn-rich rhodonite ("fowlerite")
 Sample: 15-4026
 Note: see samples 15-4029 and 15-4024 for plausible typical fowlerite
 and rhodonite cation distributions
;
_journal_name_full 'American Mineralogist'
_journal_page_first 969
_journal_page_last 983
_journal_paper_doi 10.2138/am.2005.1694
_journal_volume 90
_journal_year 2005
_chemical_formula_sum 'Mn5 O15 Si5'
_chemical_name_mineral Rhodonite
_space_group_IT_number 2
_symmetry_space_group_name_Hall '-P 1 (1/2*x+1/2*y,1/2*x-1/2*y,-z)'
_symmetry_space_group_name_H-M 'C -1'
_cell_angle_alpha 108.644
_cell_angle_beta 103.159
_cell_angle_gamma 82.308
_cell_formula_units_Z 4
_cell_length_a 9.7902
_cell_length_b 10.5184
_cell_length_c 12.2230
_cell_volume 1158.776
_database_code_amcsd 0003777
_exptl_crystal_density_diffrn 3.755
_cod_original_formula_sum 'Mn5 Si5 O15'
_cod_database_code 9003679

loop_
_space_group_symop_operation_xyz
x,y,z
1/2+x,1/2+y,z
-x,-y,-z
1/2-x,1/2-y,-z

loop_
_atom_site_aniso_label
_atom_site_aniso_U_11
_atom_site_aniso_U_22
_atom_site_aniso_U_33
_atom_site_aniso_U_12
_atom_site_aniso_U_13
_atom_site_aniso_U_23
Mn1 0.00810 0.00440 0.01250 0.00230 0.00410 0.00160
Mn2 0.00720 0.00670 0.01080 0.00180 0.00300 0.00100
Mn3 0.00750 0.00440 0.00990 0.00120 0.00430 0.00150
Mn4 0.01390 0.00540 0.00940 0.00150 -0.00010 -0.00050
Mn5 0.01070 0.01570 0.02430 0.01180 0.00850 0.00190
Si1 0.00530 0.00400 0.01150 0.00120 0.00400 0.00190
Si2 0.00530 0.00310 0.01120 0.00080 0.00360 0.00020
Si3 0.00590 0.00520 0.00920 0.00140 0.00240 0.00160
Si4 0.00610 0.00610 0.00760 0.00170 0.00150 0.00060
Si5 0.00560 0.00360 0.01060 0.00160 0.00400 0.00290
OA1 0.00700 0.00600 0.01400 0.00200 0.00400 0.00230
OA2 0.01000 0.00600 0.00800 -0.00030 0.00570 -0.00150
OA3 0.00600 0.00500 0.00900 -0.00260 0.00090 0.00140
OA4 0.00300 0.00300 0.01900 0.00300 0.00400 0.00400
OA5 0.00800 0.00600 0.01400 0.00000 0.00400 0.00120
OA6 0.01000 0.00400 0.01900 0.00100 0.00600 0.00170
OB1 0.01300 0.00700 0.01600 0.00200 0.00500 -0.00200
OB2 0.00800 0.01000 0.01000 0.00500 0.00190 0.00070
OB3 0.01300 0.01100 0.01400 -0.00200 0.00000 0.00500
OB4 0.01100 0.00900 0.01700 0.00100 0.00100 -0.00200
OC1 0.01100 0.00700 0.00800 -0.00220 0.00500 0.00200
OC2 0.00800 0.02100 0.02000 0.01500 -0.00100 -0.00300
OC3 0.01000 0.01600 0.01000 0.00600 0.00400 0.00100
OC4 0.01000 0.00900 0.01100 0.00400 0.00440 0.00400
OC5 0.00800 0.00600 0.01100 -0.00260 0.00180 0.00010

loop_
_atom_site_label
_atom_site_fract_x
_atom_site_fract_y
_atom_site_fract_z
_atom_site_U_iso_or_equiv
_atom_site_type_symbol
_atom_site_attached_hydrogens
Mn1 -0.00030 0.02950 0.14790 0.00830 Mn 0
Mn2 0.00120 0.12770 0.44500 0.00840 Mn 0
Mn3 0.01670 0.20390 0.73020 0.00730 Mn 0
Mn4 0.06030 0.26440 0.02520 0.01020 Mn 0
Mn5 0.99440 0.34830 0.30080 0.01490 Mn 0
Si1 0.20490 0.45070 0.91120 0.00700 Si 0
Si2 0.21250 0.36620 0.65440 0.00660 Si 0
Si3 0.21580 0.57910 0.53060 0.00700 Si 0
Si4 0.21300 0.50720 0.26300 0.00680 Si 0
Si5 0.20450 0.70040 0.12470 0.00670 Si 0
OA1 0.12720 0.06940 0.04000 0.00950 O 0
OA2 0.11890 0.15840 0.32110 0.00790 O 0
OA3 0.11440 0.92150 0.43580 0.00780 O 0
OA4 0.11960 0.01340 0.73120 0.00870 O 0
OA5 0.12980 0.79120 0.85390 0.01040 O 0
OA6 0.09920 0.83260 0.13160 0.01110 O 0
OB1 0.12870 0.32140 0.90250 0.01160 O 0
OB2 0.12410 0.23470 0.61100 0.00880 O 0
OB3 0.12690 0.70880 0.59250 0.01510 O 0
OB4 0.12370 0.37980 0.18770 0.01300 O 0
OC1 0.16930 0.46810 0.77810 0.00940 O 0
OC2 0.16100 0.45460 0.56270 0.01430 O 0
OC3 0.16520 0.54170 0.38900 0.01130 O 0
OC4 0.15690 0.64110 0.21950 0.00950 O 0
OC5 0.14540 0.59300 0.99520 0.00980 O 0

loop_
_cod_changelog_entry_id
_cod_changelog_entry_author
_cod_changelog_entry_date
_cod_changelog_entry_text
1
;cod-tools version 3.8.0
Id: cif_guess_AMCSD_atom_types 9581 2023-05-17 12:35:41Z saulius
;
2023-05-23T09:17:58+03:00
;Derived atom types and hydrogen counts
from atom names that follow the AMCSD naming convention
(Wat == water, O-H == hydroxyl).
;

loop_
_cod_related_entry_id
_cod_related_entry_database
_cod_related_entry_code
1 AMCSD 0003777
